data_7018343
loop_
_publ_author_name
'Hamidi, Shima'
'Deacon, Glen B.'
'Junk, Peter C.'
'Neumann, Paul'

_publ_section_title
;
 Direct reaction of iodine-activated lanthanoid metals with
 2,6-diisopropylphenol.
;
_journal_issue 12
_journal_name_full 'Dalton transactions (Cambridge, England : 2003)'
_journal_page_first 3541
_journal_page_last 3552
_journal_paper_doi 10.1039/c2dt11752e
_journal_volume 41
_journal_year 2012
_chemical_formula_sum 'C16 H32 I2 O4 Yb'
_chemical_formula_weight 715.26
_chemical_name_systematic
;
?
;
_space_group_IT_number 2
_symmetry_space_group_name_Hall '-P 1'
_symmetry_space_group_name_H-M 'P -1'
_atom_sites_solution_hydrogens geom
_atom_sites_solution_primary direct
_atom_sites_solution_secondary difmap
_audit_creation_method SHELXL-97
_cell_angle_alpha 79.672(5)
_cell_angle_beta 87.987(5)
_cell_angle_gamma 87.362(4)
_cell_formula_units_Z 2
_cell_length_a 8.4437(7)
_cell_length_b 9.8103(8)
_cell_length_c 13.6182(12)
_cell_measurement_temperature 123(2)
_cell_volume 1108.20(16)
_computing_structure_refinement 'SHELXL-97 (Sheldrick, 1997)'
_computing_structure_solution 'SHELXS-97 (Sheldrick, 1990)'
_diffrn_ambient_temperature 123(2)
_diffrn_measured_fraction_theta_full 0.981
_diffrn_measured_fraction_theta_max 0.981
_diffrn_radiation_monochromator graphite
_diffrn_radiation_source 'fine-focus sealed tube'
_diffrn_radiation_type MoK\a
_diffrn_radiation_wavelength 0.71073
_diffrn_reflns_av_R_equivalents 0.0526
_diffrn_reflns_av_sigmaI/netI 0.0409
_diffrn_reflns_limit_h_max 10
_diffrn_reflns_limit_h_min -10
_diffrn_reflns_limit_k_max 11
_diffrn_reflns_limit_k_min -11
_diffrn_reflns_limit_l_max 16
_diffrn_reflns_limit_l_min -16
_diffrn_reflns_number 19862
_diffrn_reflns_theta_full 25.00
_diffrn_reflns_theta_max 25.00
_diffrn_reflns_theta_min 1.52
_exptl_absorpt_coefficient_mu 7.019
_exptl_absorpt_correction_T_max 0.8170
_exptl_absorpt_correction_T_min 0.4863
_exptl_crystal_density_diffrn 2.143
_exptl_crystal_density_method 'not measured'
_exptl_crystal_F_000 672
_exptl_crystal_size_max 0.12
_exptl_crystal_size_mid 0.11
_exptl_crystal_size_min 0.03
_refine_diff_density_max 6.125
_refine_diff_density_min -2.093
_refine_diff_density_rms 0.623
_refine_ls_extinction_method none
_refine_ls_goodness_of_fit_ref 1.074
_refine_ls_hydrogen_treatment mixed
_refine_ls_matrix_type full
_refine_ls_number_parameters 211
_refine_ls_number_reflns 3817
_refine_ls_number_restraints 6
_refine_ls_restrained_S_all 1.073
_refine_ls_R_factor_all 0.0997
_refine_ls_R_factor_gt 0.0806
_refine_ls_shift/su_max 0.000
_refine_ls_shift/su_mean 0.000
_refine_ls_structure_factor_coef Fsqd
_refine_ls_weighting_details 'calc w=1/[\s^2^(Fo^2^)+(0.1588P)^2^+72.0688P] where P=(Fo^2^+2Fc^2^)/3'
_refine_ls_weighting_scheme calc
_refine_ls_wR_factor_gt 0.2472
_refine_ls_wR_factor_ref 0.2754
_reflns_number_gt 3068
_reflns_number_total 3817
_reflns_threshold_expression >2sigma(I)
_cod_data_source_file c2dt11752e.txt
_cod_data_source_block sh2c
_cod_database_code 7018343

loop_
_symmetry_equiv_pos_as_xyz
'x, y, z'
'-x, -y, -z'

loop_
_atom_site_label
_atom_site_type_symbol
_atom_site_fract_x
_atom_site_fract_y
_atom_site_fract_z
_atom_site_U_iso_or_equiv
_atom_site_adp_type
_atom_site_occupancy
_atom_site_symmetry_multiplicity
_atom_site_calc_flag
_atom_site_refinement_flags
Yb1 Yb 1.0000 0.0000 0.5000 0.0267(4) Uani 1 2 d S
Yb2 Yb 1.0000 0.5000 0.0000 0.0232(4) Uani 1 2 d S
I4 I 0.76840(15) 0.26449(15) 0.07191(10) 0.0331(4) Uani 1 1 d .
I2 I 0.76605(17) -0.19850(16) 0.43219(12) 0.0415(5) Uani 1 1 d .
O1 O 1.1259(15) 0.4474(16) 0.1569(11) 0.031(3) Uani 1 1 d .
C2 C 1.284(3) 0.486(2) 0.1800(16) 0.036(5) Uani 1 1 d .
H2A H 1.3376 0.5383 0.1198 0.043 Uiso 1 1 calc R
H2B H 1.3509 0.4034 0.2066 0.043 Uiso 1 1 calc R
O2 O 0.8240(15) 0.6603(17) 0.0644(12) 0.037(4) Uani 1 1 d .
C4 C 1.253(3) 0.577(2) 0.2580(17) 0.037(5) Uani 1 1 d .
H4A H 1.2215 0.6732 0.2274 0.044 Uiso 1 1 calc R
H4B H 1.3468 0.5779 0.2995 0.044 Uiso 1 1 calc R
C3 C 1.115(2) 0.502(2) 0.3187(16) 0.032(5) Uani 1 1 d .
H3A H 1.1545 0.4422 0.3799 0.039 Uiso 1 1 calc R
H3B H 1.0358 0.5708 0.3384 0.039 Uiso 1 1 calc R
C5 C 0.861(3) 0.773(3) 0.1132(19) 0.046(6) Uani 1 1 d .
H5A H 0.9369 0.8343 0.0713 0.055 Uiso 1 1 calc R
H5B H 0.9101 0.7371 0.1782 0.055 Uiso 1 1 calc R
C6 C 0.713(3) 0.852(3) 0.129(2) 0.041(6) Uani 1 1 d .
H6A H 0.6965 0.9310 0.0731 0.050 Uiso 1 1 calc R
H6B H 0.7133 0.8875 0.1922 0.050 Uiso 1 1 calc R
O3 O 0.8128(18) 0.1937(17) 0.4458(12) 0.041(4) Uani 1 1 d .
C13 C 0.686(3) 0.201(3) 0.3808(17) 0.040(6) Uani 1 1 d .
H13A H 0.6090 0.1293 0.4065 0.048 Uiso 1 1 calc R
H13B H 0.7250 0.1877 0.3135 0.048 Uiso 1 1 calc R
C12 C 0.612(3) 0.346(3) 0.3778(19) 0.046(6) Uani 1 1 d .
H12A H 0.6555 0.4132 0.3213 0.055 Uiso 1 1 calc R
H12B H 0.4949 0.3471 0.3731 0.055 Uiso 1 1 calc R
C11 C 0.659(4) 0.378(3) 0.477(3) 0.061(8) Uani 1 1 d .
H11A H 0.6796 0.4779 0.4705 0.074 Uiso 1 1 calc R
H11B H 0.5738 0.3546 0.5277 0.074 Uiso 1 1 calc R
C10 C 0.802(4) 0.295(4) 0.506(3) 0.082(13) Uani 1 1 d .
H10A H 0.8965 0.3533 0.4948 0.098 Uiso 1 1 calc R
H10B H 0.7954 0.2521 0.5775 0.098 Uiso 1 1 calc R
C8 C 0.653(2) 0.662(3) 0.057(2) 0.047(7) Uani 1 1 d .
H8A H 0.6134 0.5664 0.0736 0.057 Uiso 1 1 calc R
H8B H 0.6202 0.7030 -0.0119 0.057 Uiso 1 1 calc R
C7 C 0.589(3) 0.750(3) 0.131(3) 0.056(8) Uani 1 1 d .
H7A H 0.4860 0.7960 0.1109 0.068 Uiso 1 1 calc R
H7B H 0.5771 0.6933 0.1989 0.068 Uiso 1 1 calc R
O4 O 1.1388(17) 0.0206(19) 0.3416(11) 0.039(4) Uani 1 1 d .
C14 C 1.307(3) 0.046(5) 0.327(2) 0.083(13) Uani 1 1 d .
H14A H 1.3281 0.1412 0.3371 0.100 Uiso 1 1 calc R
H14B H 1.3697 -0.0209 0.3750 0.100 Uiso 1 1 calc R
C15 C 1.349(3) 0.031(4) 0.229(2) 0.063(8) Uani 1 1 d .
H15A H 1.4017 -0.0612 0.2284 0.076 Uiso 1 1 calc R
H15B H 1.4232 0.1029 0.1986 0.076 Uiso 1 1 calc R
C17 C 1.070(4) 0.003(3) 0.2487(16) 0.049(7) Uani 1 1 d .
H17A H 0.9742 0.0648 0.2341 0.059 Uiso 1 1 calc R
H17B H 1.0410 -0.0941 0.2510 0.059 Uiso 1 1 calc R
C16 C 1.205(3) 0.044(3) 0.1701(18) 0.049(6) Uani 1 1 d .
H16A H 1.2121 -0.0185 0.1207 0.059 Uiso 1 1 calc R
H16B H 1.1874 0.1408 0.1345 0.059 Uiso 1 1 calc R
C1A C 1.042(3) 0.418(3) 0.2542(17) 0.040(5) Uani 1 1 d U
H1A1 H 1.0534 0.3179 0.2831 0.048 Uiso 1 1 calc R
H1A2 H 0.9273 0.4432 0.2469 0.048 Uiso 1 1 calc R

loop_
_atom_site_aniso_label
_atom_site_aniso_U_11
_atom_site_aniso_U_22
_atom_site_aniso_U_33
_atom_site_aniso_U_23
_atom_site_aniso_U_13
_atom_site_aniso_U_12
Yb1 0.0139(6) 0.0335(7) 0.0301(7) 0.0006(5) 0.0005(4) 0.0016(5)
Yb2 0.0115(6) 0.0272(7) 0.0305(7) -0.0029(5) -0.0039(4) -0.0013(4)
I4 0.0222(7) 0.0333(8) 0.0408(8) 0.0049(6) -0.0073(5) -0.0094(5)
I2 0.0304(8) 0.0385(9) 0.0534(10) 0.0007(7) 0.0001(6) -0.0122(6)
O1 0.014(7) 0.042(9) 0.040(8) -0.009(7) -0.002(6) -0.008(6)
C2 0.026(11) 0.042(13) 0.035(11) 0.005(10) -0.004(9) -0.006(9)
O2 0.007(6) 0.050(10) 0.059(10) -0.027(8) -0.004(6) 0.009(6)
C4 0.031(12) 0.036(13) 0.044(13) -0.009(10) -0.009(9) -0.005(9)
C3 0.021(10) 0.041(13) 0.034(11) -0.005(9) -0.007(8) -0.004(9)
C5 0.028(12) 0.070(18) 0.045(13) -0.019(12) 0.004(10) -0.018(12)
C6 0.030(12) 0.038(13) 0.062(15) -0.021(11) -0.009(10) -0.014(10)
O3 0.029(8) 0.041(10) 0.054(10) -0.008(8) -0.015(7) -0.001(7)
C13 0.023(11) 0.058(16) 0.040(12) -0.010(11) -0.014(9) 0.019(10)
C12 0.018(10) 0.056(16) 0.053(14) 0.022(12) -0.011(9) 0.004(10)
C11 0.062(18) 0.030(14) 0.10(2) -0.024(14) -0.039(16) 0.023(13)
C10 0.09(2) 0.09(3) 0.07(2) -0.047(19) -0.053(18) 0.07(2)
C8 0.011(10) 0.048(15) 0.091(19) -0.033(14) 0.000(11) -0.005(9)
C7 0.022(12) 0.058(18) 0.10(2) -0.038(16) 0.019(12) -0.006(11)
O4 0.019(7) 0.066(11) 0.034(8) -0.006(7) -0.004(6) -0.016(7)
C14 0.014(12) 0.18(4) 0.048(16) 0.003(19) 0.010(11) -0.038(17)
C15 0.022(12) 0.10(3) 0.066(18) -0.020(17) 0.011(12) -0.008(14)
C17 0.09(2) 0.028(12) 0.029(11) -0.015(9) -0.015(12) 0.013(12)
C16 0.042(14) 0.066(18) 0.036(12) -0.006(12) 0.009(10) 0.013(12)
C1A 0.040(5) 0.040(5) 0.040(5) -0.0070(14) -0.0011(10) -0.0018(10)

loop_
_atom_type_symbol
_atom_type_description
_atom_type_scat_dispersion_real
_atom_type_scat_dispersion_imag
_atom_type_scat_source
C C 0.0033 0.0016 'International Tables Vol C Tables 4.2.6.8 and 6.1.1.4'
H H 0.0000 0.0000 'International Tables Vol C Tables 4.2.6.8 and 6.1.1.4'
O O 0.0106 0.0060 'International Tables Vol C Tables 4.2.6.8 and 6.1.1.4'
Yb Yb -0.3850 5.5486 'International Tables Vol C Tables 4.2.6.8 and 6.1.1.4'
I I -0.4742 1.8119 'International Tables Vol C Tables 4.2.6.8 and 6.1.1.4'

loop_
_geom_angle_atom_site_label_1
_geom_angle_atom_site_label_2
_geom_angle_atom_site_label_3
_geom_angle
_geom_angle_site_symmetry_1
_geom_angle_site_symmetry_3
O4 Yb1 O4 180.000(2) . 2_756
O4 Yb1 O3 94.5(6) . .
O4 Yb1 O3 85.5(6) 2_756 .
O4 Yb1 O3 85.5(6) . 2_756
O4 Yb1 O3 94.5(6) 2_756 2_756
O3 Yb1 O3 180.000(2) . 2_756
O4 Yb1 I2 89.9(4) . 2_756
O4 Yb1 I2 90.1(4) 2_756 2_756
O3 Yb1 I2 90.9(4) . 2_756
O3 Yb1 I2 89.1(4) 2_756 2_756
O4 Yb1 I2 90.1(4) . .
O4 Yb1 I2 89.9(4) 2_756 .
O3 Yb1 I2 89.1(4) . .
O3 Yb1 I2 90.9(4) 2_756 .
I2 Yb1 I2 180.00(4) 2_756 .
O2 Yb2 O2 180.000(1) 2_765 .
O2 Yb2 O1 90.4(5) 2_765 .
O2 Yb2 O1 89.6(5) . .
O2 Yb2 O1 89.6(5) 2_765 2_765
O2 Yb2 O1 90.4(5) . 2_765
O1 Yb2 O1 180.000(1) . 2_765
O2 Yb2 I4 90.4(4) 2_765 2_765
O2 Yb2 I4 89.6(4) . 2_765
O1 Yb2 I4 90.4(3) . 2_765
O1 Yb2 I4 89.6(3) 2_765 2_765
O2 Yb2 I4 89.6(4) 2_765 .
O2 Yb2 I4 90.4(4) . .
O1 Yb2 I4 89.6(3) . .
O1 Yb2 I4 90.4(3) 2_765 .
I4 Yb2 I4 180.0 2_765 .
C2 O1 C1A 104.7(15) . .
C2 O1 Yb2 127.2(12) . .
C1A O1 Yb2 124.6(12) . .
O1 C2 C4 104.3(17) . .
C5 O2 C8 107.7(16) . .
C5 O2 Yb2 128.8(12) . .
C8 O2 Yb2 123.4(13) . .
C2 C4 C3 100.8(18) . .
C1A C3 C4 107.3(18) . .
O2 C5 C6 108.1(17) . .
C5 C6 C7 104(2) . .
C10 O3 C13 113.7(18) . .
C10 O3 Yb1 115.2(13) . .
C13 O3 Yb1 128.7(14) . .
O3 C13 C12 104.3(19) . .
C11 C12 C13 101.5(17) . .
C10 C11 C12 108(2) . .
O3 C10 C11 106(2) . .
O2 C8 C7 104.5(19) . .
C6 C7 C8 103(2) . .
C17 O4 C14 111(2) . .
C17 O4 Yb1 125.2(14) . .
C14 O4 Yb1 124.1(14) . .
C15 C14 O4 107(2) . .
C14 C15 C16 109(2) . .
O4 C17 C16 103(2) . .
C15 C16 C17 104(2) . .
O1 C1A C3 106.2(18) . .

loop_
_geom_bond_atom_site_label_1
_geom_bond_atom_site_label_2
_geom_bond_distance
_geom_bond_site_symmetry_2
Yb1 O4 2.399(15) .
Yb1 O4 2.399(15) 2_756
Yb1 O3 2.440(16) .
Yb1 O3 2.440(16) 2_756
Yb1 I2 3.1103(15) 2_756
Yb1 I2 3.1103(15) .
Yb2 O2 2.375(14) 2_765
Yb2 O2 2.375(14) .
Yb2 O1 2.382(14) .
Yb2 O1 2.382(14) 2_765
Yb2 I4 3.0970(13) 2_765
Yb2 I4 3.0970(13) .
O1 C2 1.47(2) .
O1 C1A 1.47(3) .
C2 C4 1.51(3) .
O2 C5 1.44(3) .
O2 C8 1.45(2) .
C4 C3 1.54(3) .
C3 C1A 1.48(3) .
C5 C6 1.47(4) .
C6 C7 1.47(3) .
O3 C10 1.40(3) .
O3 C13 1.40(3) .
C13 C12 1.53(4) .
C12 C11 1.51(4) .
C11 C10 1.45(3) .
C8 C7 1.52(3) .
O4 C17 1.45(3) .
O4 C14 1.45(3) .
C14 C15 1.41(4) .
C15 C16 1.46(4) .
C17 C16 1.55(4) .
